data_9017197
loop_
_publ_author_name
'Pekov, I. V.'
'Zubkova, N. V.'
'Yapaskurt, V. O.'
'Belakovskiy, D. I.'
'Chukanov, N. V.'
'Lykova, I. S.'
'Savelyev, D. P.'
'Sidorov, E. G.'
'Pushcharovsky, D. Y.'

_publ_section_title
;
 Wulffite, K3NaCu4O2(SO4)4, and parawulffite, K5Na3Cu8O4(SO4)8, two new minerals
 from fumarole sublimates of the Tolbachik volcano, Kamchatka, Russia
;
_journal_name_full 'The Canadian Mineralogist'
_journal_page_first 699
_journal_page_last 716
_journal_volume 52
_journal_year 2014
_chemical_compound_source 'Tolbachik volcano, Kamchatka, Russia'
_chemical_formula_sum 'Cs0.14 Cu7.95 K4.75 Na2.95 O36 Rb0.25 S8 Zn0.04'
_chemical_name_mineral Parawulffite
_space_group_IT_number 13
_space_group_name_Hall '-P 2yc'
_space_group_name_H-M_alt 'P 1 2/c 1'
_symmetry_space_group_name_H-M 'P 1 2/c 1'
_cell_angle_alpha 90
_cell_angle_beta 90.209
_cell_angle_gamma 90
_cell_length_a 13.9043
_cell_length_b 4.9765
_cell_length_c 23.5855
_cell_formula_units_Z 2
_cell_volume 1631.982
_database_code_amcsd 0020468
_exptl_crystal_density_diffrn 3.325
_cod_data_source_file inputs/fixed/downloads/07/07409.cif
_cod_data_source_block 07409
_cod_original_formula_sum 'Na2.95 K4.75 Rb.25 Cs.14 Cu7.95 Zn.04 S8 O36'
_cod_database_code 9017197

loop_
_space_group_symop_operation_xyz
x,y,z
x,-y,1/2+z
-x,y,1/2-z
-x,-y,-z

loop_
_atom_site_label
_atom_site_fract_x
_atom_site_fract_y
_atom_site_fract_z
_atom_site_occupancy
_atom_site_U_iso_or_equiv
Na1 0.74450 0.74230 0.85080 0.98333 0.01600
Na2 0.00000 0.85700 0.25000 0.98333 0.02900
K1 0.50000 0.79410 0.25000 0.95000 0.02500
Rb1 0.50000 0.79410 0.25000 0.05000 0.02500
Cs1 0.50000 0.79410 0.25000 0.02800 0.02500
K2 0.38750 0.25650 0.54630 0.95000 0.06600
Rb2 0.38750 0.25650 0.54630 0.05000 0.06600
Cs2 0.38750 0.25650 0.54630 0.02800 0.06600
K3 0.92560 0.78420 0.43560 0.95000 0.08500
Rb3 0.92560 0.78420 0.43560 0.05000 0.08500
Cs3 0.92560 0.78420 0.43560 0.02800 0.08500
Cu1 0.21500 0.22810 0.41922 0.99375 0.01610
Zn1 0.21500 0.22810 0.41922 0.00500 0.01610
Cu2 0.28352 0.27300 0.30366 0.99375 0.01040
Zn2 0.28352 0.27300 0.30366 0.00500 0.01040
Cu3 0.35119 0.72360 0.38614 0.99375 0.01140
Zn3 0.35119 0.72360 0.38614 0.00500 0.01140
Cu4 0.15409 0.78400 0.34538 0.99375 0.00990
Zn4 0.15409 0.78400 0.34538 0.00500 0.00990
S1 0.25280 0.76700 0.22320 1.00000 0.01140
S2 0.22720 0.74290 0.49830 1.00000 0.01320
S3 0.48620 0.23840 0.37600 1.00000 0.01080
S4 0.01340 0.30170 0.35440 1.00000 0.01050
O1 0.25200 0.73700 0.16290 1.00000 0.01400
O2 0.29560 0.03600 0.23530 1.00000 0.01100
O3 0.31740 0.56500 0.24920 1.00000 0.01700
O4 0.15810 0.73900 0.24930 1.00000 0.01400
O5 0.16230 0.90100 0.46250 1.00000 0.01300
O6 0.32570 0.80400 0.48290 1.00000 0.02300
O7 0.21000 0.81300 0.55770 1.00000 0.01400
O8 0.20940 0.44900 0.48950 1.00000 0.01400
O9 0.45670 0.29200 0.31890 1.00000 0.01900
O10 0.03510 0.27100 0.41630 1.00000 0.01800
O11 0.91520 0.23200 0.34080 1.00000 0.03000
O12 0.58520 0.28200 0.38680 1.00000 0.02000
O13 0.42980 0.40100 0.41610 1.00000 0.02000
O14 0.26500 0.00000 0.35920 1.00000 0.00900
O15 0.24130 0.50300 0.36670 1.00000 0.00200
O16 0.46830 0.94300 0.39100 1.00000 0.01400
O17 0.03020 0.58400 0.33670 1.00000 0.01000
O18 0.08150 0.12100 0.32230 1.00000 0.01900

loop_
_cod_related_entry_id
_cod_related_entry_database
_cod_related_entry_code
1 AMCSD 0020468
